data_2237447
loop_
_publ_author_name
'Pal, Satyanarayan'
'Singh, Bimal Chandra'

_publ_section_title
;
 (Pyridine-2-aldoximato-\k^2^<i>N</i>,<i>N</i>')bis[2-(pyridin-2-yl)phenyl-\k^2^<i>C</i>^1^,<i>N</i>]iridium(III)
;
_journal_coeditor_code BG2497
_journal_issue 3
_journal_name_full 'Acta Crystallographica Section E'
_journal_page_first m159
_journal_paper_doi 10.1107/S1600536813004297
_journal_volume 69
_journal_year 2013
_chemical_formula_iupac '[Ir (C11 H8 N)2 (C6 H5 N2 O)]'
_chemical_formula_moiety 'C28 H21 Ir N4 O'
_chemical_formula_sum 'C28 H21 Ir N4 O'
_chemical_formula_weight 621.71
_chemical_name_systematic
(Pyridine-2-aldoximato-\k^2^<i>N</i>,<i>N</i>')bis[2-(pyridin-2-yl)phenyl-\k^2^<i>C</i>^1^,<i>N</i>]iridium(III)
_space_group_IT_number 4
_symmetry_cell_setting monoclinic
_symmetry_space_group_name_Hall 'P 2yb'
_symmetry_space_group_name_H-M 'P 1 21 1'
_atom_sites_solution_hydrogens geom
_atom_sites_solution_primary direct
_atom_sites_solution_secondary difmap
_audit_creation_method SHELXL-97
_cell_angle_alpha 90.00
_cell_angle_beta 117.260(7)
_cell_angle_gamma 90.00
_cell_formula_units_Z 2
_cell_length_a 9.4140(10)
_cell_length_b 14.226(2)
_cell_length_c 9.5510(10)
_cell_measurement_reflns_used 4353
_cell_measurement_temperature 293(2)
_cell_measurement_theta_max 22.48
_cell_measurement_theta_min 2.40
_cell_volume 1137.0(2)
_computing_cell_refinement 'SMART (Bruker, 2003)'
_computing_data_collection 'SMART (Bruker, 2003)'
_computing_data_reduction 'SAINT (Bruker, 2003)'
_computing_molecular_graphics 'ORTEP-3 for Windows (Farrugia, 2012)'
_computing_publication_material 'SHELXL97 (Sheldrick, 2008)'
_computing_structure_refinement 'SHELXL97 (Sheldrick, 2008)'
_computing_structure_solution 'SHELXS97 (Sheldrick, 2008)'
_diffrn_ambient_temperature 293(2)
_diffrn_measured_fraction_theta_full 0.998
_diffrn_measured_fraction_theta_max 0.998
_diffrn_measurement_device_type 'Bruker SMART CCD area-detector'
_diffrn_measurement_method '\f and \w scans'
_diffrn_radiation_monochromator graphite
_diffrn_radiation_source 'fine-focus sealed tube'
_diffrn_radiation_type MoK\a
_diffrn_radiation_wavelength 0.71073
_diffrn_reflns_av_R_equivalents 0.0645
_diffrn_reflns_av_sigmaI/netI 0.0680
_diffrn_reflns_limit_h_max 13
_diffrn_reflns_limit_h_min -13
_diffrn_reflns_limit_k_max 19
_diffrn_reflns_limit_k_min -20
_diffrn_reflns_limit_l_max 13
_diffrn_reflns_limit_l_min -13
_diffrn_reflns_number 25091
_diffrn_reflns_theta_full 30.58
_diffrn_reflns_theta_max 30.58
_diffrn_reflns_theta_min 2.40
_exptl_absorpt_coefficient_mu 5.901
_exptl_absorpt_correction_T_max 0.3317
_exptl_absorpt_correction_T_min 0.2012
_exptl_absorpt_correction_type multi-scan
_exptl_absorpt_process_details '(SADABS; Bruker, 2003)'
_exptl_crystal_colour yellow
_exptl_crystal_density_diffrn 1.816
_exptl_crystal_density_method 'not measured'
_exptl_crystal_description rod
_exptl_crystal_F_000 604
_exptl_crystal_size_max 0.40
_exptl_crystal_size_mid 0.32
_exptl_crystal_size_min 0.24
_refine_diff_density_max 1.337
_refine_diff_density_min -0.825
_refine_ls_abs_structure_details 'Flack (1983), 3193 Friedel pairs'
_refine_ls_abs_structure_Flack 0.007(10)
_refine_ls_extinction_method none
_refine_ls_goodness_of_fit_ref 0.964
_refine_ls_hydrogen_treatment constr
_refine_ls_matrix_type full
_refine_ls_number_parameters 308
_refine_ls_number_reflns 6898
_refine_ls_number_restraints 1
_refine_ls_restrained_S_all 0.964
_refine_ls_R_factor_all 0.0479
_refine_ls_R_factor_gt 0.0366
_refine_ls_shift/su_max 0.000
_refine_ls_shift/su_mean 0.000
_refine_ls_structure_factor_coef Fsqd
_refine_ls_weighting_details 'calc w=1/[\s^2^(Fo^2^)+(0.0158P)^2^] where P=(Fo^2^+2Fc^2^)/3'
_refine_ls_weighting_scheme calc
_refine_ls_wR_factor_gt 0.0595
_refine_ls_wR_factor_ref 0.0627
_reflns_number_gt 5718
_reflns_number_total 6898
_reflns_threshold_expression I>2\s(I)
_cod_data_source_file bg2497.cif
_cod_data_source_block I
_cod_original_sg_symbol_H-M 'P 21'
_cod_database_code 2237447
_cod_database_fobs_code 2237447

loop_
_symmetry_equiv_pos_as_xyz
'x, y, z'
'-x, y+1/2, -z'

loop_
_atom_site_type_symbol
_atom_site_label
_atom_site_fract_x
_atom_site_fract_y
_atom_site_fract_z
_atom_site_U_iso_or_equiv
_atom_site_adp_type
_atom_site_calc_flag
_atom_site_refinement_flags
_atom_site_occupancy
_atom_site_symmetry_multiplicity
Ir Ir1 0.247960(19) 0.64537(3) 0.109712(19) 0.02879(5) Uani d . 1 1
C C13 0.0866(8) 0.3975(4) -0.1836(8) 0.0513(16) Uani d . 1 1
H H13 -0.0105 0.3729 -0.2575 0.062 Uiso calc R 1 1
C C11 0.2459(6) 0.5892(4) 0.3030(7) 0.0342(12) Uani d . 1 1
C C15 0.3653(8) 0.3892(4) -0.0391(8) 0.0468(16) Uani d . 1 1
H H15 0.4604 0.3575 -0.0137 0.056 Uiso calc R 1 1
C C20 0.7684(7) 0.6230(6) 0.3712(8) 0.056(3) Uani d . 1 1
H H20 0.8552 0.6562 0.4458 0.068 Uiso calc R 1 1
C C23 -0.1127(5) 0.6426(8) 0.0322(6) 0.0425(11) Uani d . 1 1
H H23 -0.0789 0.6100 0.1264 0.051 Uiso calc R 1 1
N N2 0.2292(5) 0.5204(3) -0.0044(5) 0.0326(10) Uani d . 1 1
C C17 0.5112(7) 0.5240(4) 0.1504(7) 0.0371(12) Uani d . 1 1
C C5 0.2946(7) 0.7521(5) 0.3865(7) 0.0352(13) Uani d . 1 1
C C27 -0.0502(7) 0.7182(4) -0.1511(7) 0.0371(12) Uani d . 1 1
C C1 0.3174(8) 0.8495(4) 0.2026(8) 0.0448(14) Uani d . 1 1
H H1 0.3124 0.8572 0.1038 0.054 Uiso calc R 1 1
C C12 0.0920(8) 0.4817(4) -0.1096(8) 0.0447(14) Uani d . 1 1
H H12 -0.0034 0.5127 -0.1337 0.054 Uiso calc R 1 1
N N4 0.2216(6) 0.7195(3) -0.0929(6) 0.0380(11) Uani d . 1 1
C C24 -0.2732(7) 0.6586(7) -0.0593(8) 0.052(2) Uani d . 1 1
H H24 -0.3469 0.6387 -0.0260 0.062 Uiso calc R 1 1
C C6 0.2659(6) 0.6565(8) 0.4195(6) 0.0344(19) Uani d . 1 1
C C14 0.2258(9) 0.3512(4) -0.1465(8) 0.0499(16) Uani d . 1 1
H H14 0.2252 0.2941 -0.1943 0.060 Uiso calc R 1 1
N N1 0.2887(5) 0.7645(3) 0.2439(5) 0.0327(10) Uani d . 1 1
C C3 0.3588(8) 0.9144(4) 0.4456(8) 0.0511(16) Uani d . 1 1
H H3 0.3837 0.9650 0.5145 0.061 Uiso calc R 1 1
C C2 0.3544(8) 0.9260(4) 0.3018(9) 0.0507(16) Uani d . 1 1
H H2 0.3758 0.9842 0.2714 0.061 Uiso calc R 1 1
C C18 0.6659(8) 0.4887(5) 0.2082(8) 0.0496(16) Uani d . 1 1
H H18 0.6829 0.4312 0.1721 0.060 Uiso calc R 1 1
C C16 0.3700(7) 0.4756(4) 0.0350(7) 0.0361(12) Uani d . 1 1
C C4 0.3268(9) 0.8286(4) 0.4882(7) 0.0453(15) Uani d . 1 1
H H4 0.3264 0.8211 0.5848 0.054 Uiso calc R 1 1
O O1 0.3361(5) 0.7455(3) -0.1226(5) 0.0514(11) Uani d . 1 1
C C28 0.0738(8) 0.7441(4) -0.1892(7) 0.0461(14) Uani d . 1 1
H H28 0.0509 0.7779 -0.2805 0.055 Uiso calc R 1 1
C C10 0.2257(8) 0.4959(5) 0.3361(8) 0.0429(14) Uani d . 1 1
H H10 0.2129 0.4497 0.2624 0.052 Uiso calc R 1 1
C C9 0.2242(9) 0.4701(5) 0.4751(9) 0.0549(18) Uani d . 1 1
H H9 0.2108 0.4073 0.4935 0.066 Uiso calc R 1 1
C C25 -0.3231(8) 0.7045(5) -0.2005(9) 0.0605(19) Uani d . 1 1
H H25 -0.4313 0.7153 -0.2646 0.073 Uiso calc R 1 1
C C22 0.4815(6) 0.6111(4) 0.2015(6) 0.0359(13) Uani d . 1 1
C C26 -0.2123(8) 0.7343(5) -0.2466(8) 0.0549(17) Uani d . 1 1
H H26 -0.2456 0.7654 -0.3422 0.066 Uiso calc R 1 1
C C19 0.7923(7) 0.5379(5) 0.3172(8) 0.0536(17) Uani d . 1 1
H H19 0.8952 0.5139 0.3551 0.064 Uiso calc R 1 1
C C8 0.2420(8) 0.5359(5) 0.5848(7) 0.0529(17) Uani d . 1 1
H H8 0.2419 0.5178 0.6783 0.063 Uiso calc R 1 1
N N3 -0.0031(5) 0.6730(3) -0.0110(5) 0.0325(10) Uani d . 1 1
C C7 0.2606(7) 0.6308(10) 0.5584(7) 0.048(2) Uani d . 1 1
H H7 0.2692 0.6762 0.6320 0.058 Uiso calc R 1 1
C C21 0.6150(7) 0.6598(6) 0.3147(7) 0.043(2) Uani d . 1 1
H H21 0.6004 0.7174 0.3524 0.052 Uiso calc R 1 1

loop_
_atom_site_aniso_label
_atom_site_aniso_U_11
_atom_site_aniso_U_22
_atom_site_aniso_U_33
_atom_site_aniso_U_12
_atom_site_aniso_U_13
_atom_site_aniso_U_23
Ir1 0.02708(8) 0.03172(8) 0.02746(9) -0.0001(2) 0.01240(6) -0.0010(2)
C13 0.047(4) 0.049(4) 0.053(4) -0.014(3) 0.019(3) -0.014(3)
C11 0.024(3) 0.040(3) 0.036(3) 0.004(2) 0.012(2) 0.004(3)
C15 0.059(4) 0.036(3) 0.053(4) 0.013(3) 0.032(4) 0.002(3)
C20 0.033(3) 0.076(9) 0.053(4) -0.012(3) 0.013(3) 0.007(4)
C23 0.035(3) 0.043(2) 0.055(3) 0.005(6) 0.025(2) 0.012(7)
N2 0.031(3) 0.033(2) 0.036(3) 0.000(2) 0.017(2) -0.002(2)
C17 0.034(3) 0.044(3) 0.035(3) 0.002(2) 0.018(3) 0.002(2)
C5 0.023(3) 0.048(4) 0.033(3) 0.006(3) 0.011(3) -0.006(3)
C27 0.037(3) 0.035(3) 0.032(3) 0.000(2) 0.009(3) -0.003(2)
C1 0.052(4) 0.038(3) 0.043(4) -0.006(3) 0.021(3) -0.003(3)
C12 0.047(4) 0.041(3) 0.052(4) -0.007(3) 0.028(3) -0.009(3)
N4 0.047(3) 0.039(3) 0.031(3) -0.011(2) 0.021(3) -0.006(2)
C24 0.040(3) 0.052(6) 0.061(4) -0.002(3) 0.022(3) -0.009(4)
C6 0.029(2) 0.039(6) 0.034(3) 0.003(3) 0.013(2) -0.002(3)
C14 0.068(5) 0.035(3) 0.054(4) -0.003(3) 0.034(4) -0.007(3)
N1 0.024(2) 0.038(2) 0.031(2) -0.0002(19) 0.008(2) -0.0053(19)
C3 0.050(4) 0.044(3) 0.049(4) -0.003(3) 0.013(3) -0.017(3)
C2 0.043(4) 0.038(3) 0.064(5) -0.002(3) 0.017(3) -0.004(3)
C18 0.040(4) 0.064(4) 0.048(4) 0.013(3) 0.023(3) 0.011(3)
C16 0.041(3) 0.038(3) 0.033(3) 0.010(2) 0.020(3) 0.012(2)
C4 0.052(4) 0.047(4) 0.032(3) 0.001(3) 0.015(3) -0.012(3)
O1 0.055(3) 0.062(3) 0.048(3) -0.021(2) 0.032(2) -0.006(2)
C28 0.049(4) 0.051(4) 0.032(3) 0.003(3) 0.012(3) 0.008(3)
C10 0.035(4) 0.046(4) 0.048(4) 0.003(3) 0.019(3) 0.010(3)
C9 0.050(4) 0.057(4) 0.064(5) 0.009(3) 0.032(4) 0.025(4)
C25 0.030(4) 0.063(4) 0.068(5) 0.003(3) 0.006(3) -0.005(4)
C22 0.028(3) 0.045(3) 0.033(3) 0.000(2) 0.013(2) 0.003(2)
C26 0.045(4) 0.058(4) 0.048(4) 0.003(3) 0.010(3) 0.011(3)
C19 0.024(3) 0.082(5) 0.051(4) 0.010(3) 0.014(3) 0.015(4)
C8 0.052(4) 0.073(5) 0.036(4) -0.001(3) 0.022(3) 0.009(3)
N3 0.030(2) 0.034(3) 0.030(2) 0.0030(16) 0.0109(19) -0.0012(16)
C7 0.043(3) 0.071(7) 0.030(3) 0.001(4) 0.018(2) -0.005(4)
C21 0.038(3) 0.041(6) 0.046(3) 0.002(3) 0.015(3) -0.003(3)

loop_
_atom_type_symbol
_atom_type_description
_atom_type_scat_dispersion_real
_atom_type_scat_dispersion_imag
_atom_type_scat_source
C C 0.0033 0.0016 'International Tables Vol C Tables 4.2.6.8 and 6.1.1.4'
H H 0.0000 0.0000 'International Tables Vol C Tables 4.2.6.8 and 6.1.1.4'
N N 0.0061 0.0033 'International Tables Vol C Tables 4.2.6.8 and 6.1.1.4'
O O 0.0106 0.0060 'International Tables Vol C Tables 4.2.6.8 and 6.1.1.4'
Ir Ir -1.4442 7.9887 'International Tables Vol C Tables 4.2.6.8 and 6.1.1.4'

loop_
_geom_angle_atom_site_label_1
_geom_angle_atom_site_label_2
_geom_angle_atom_site_label_3
_geom_angle
C22 Ir1 C11 88.4(2)
C22 Ir1 N2 80.4(2)
C11 Ir1 N2 96.2(2)
C22 Ir1 N1 94.21(19)
C11 Ir1 N1 80.4(2)
N2 Ir1 N1 173.75(19)
C22 Ir1 N4 99.6(2)
C11 Ir1 N4 170.6(2)
N2 Ir1 N4 90.0(2)
N1 Ir1 N4 93.99(17)
C22 Ir1 N3 173.47(18)
C11 Ir1 N3 95.41(19)
N2 Ir1 N3 93.90(17)
N1 Ir1 N3 91.65(16)
N4 Ir1 N3 77.15(18)
C14 C13 C12 118.8(6)
C14 C13 H13 120.6
C12 C13 H13 120.6
C10 C11 C6 116.6(6)
C10 C11 Ir1 129.9(5)
C6 C11 Ir1 113.4(5)
C14 C15 C16 121.7(6)
C14 C15 H15 119.2
C16 C15 H15 119.2
C19 C20 C21 120.4(6)
C19 C20 H20 119.8
C21 C20 H20 119.8
N3 C23 C24 121.8(6)
N3 C23 H23 119.1
C24 C23 H23 119.1
C12 N2 C16 119.9(5)
C12 N2 Ir1 125.0(4)
C16 N2 Ir1 115.1(4)
C18 C17 C22 121.2(6)
C18 C17 C16 123.8(5)
C22 C17 C16 115.0(5)
N1 C5 C4 119.7(6)
N1 C5 C6 114.7(5)
C4 C5 C6 125.6(5)
N3 C27 C26 119.1(5)
N3 C27 C28 116.0(5)
C26 C27 C28 124.9(6)
N1 C1 C2 122.1(6)
N1 C1 H1 118.9
C2 C1 H1 118.9
N2 C12 C13 122.6(6)
N2 C12 H12 118.7
C13 C12 H12 118.7
O1 N4 C28 119.5(5)
O1 N4 Ir1 125.8(4)
C28 N4 Ir1 114.6(4)
C25 C24 C23 119.0(6)
C25 C24 H24 120.5
C23 C24 H24 120.5
C7 C6 C11 121.3(11)
C7 C6 C5 122.9(9)
C11 C6 C5 115.8(5)
C15 C14 C13 119.2(6)
C15 C14 H14 120.4
C13 C14 H14 120.4
C1 N1 C5 119.8(5)
C1 N1 Ir1 124.6(4)
C5 N1 Ir1 115.6(4)
C4 C3 C2 120.0(6)
C4 C3 H3 120.0
C2 C3 H3 120.0
C3 C2 C1 118.5(6)
C3 C2 H2 120.7
C1 C2 H2 120.7
C19 C18 C17 120.5(6)
C19 C18 H18 119.8
C17 C18 H18 119.8
N2 C16 C15 117.9(6)
N2 C16 C17 115.1(5)
C15 C16 C17 127.0(5)
C3 C4 C5 119.8(6)
C3 C4 H4 120.1
C5 C4 H4 120.1
N4 C28 C27 118.8(5)
N4 C28 H28 120.6
C27 C28 H28 120.6
C9 C10 C11 122.1(7)
C9 C10 H10 119.0
C11 C10 H10 119.0
C8 C9 C10 120.4(6)
C8 C9 H9 119.8
C10 C9 H9 119.8
C26 C25 C24 119.6(6)
C26 C25 H25 120.2
C24 C25 H25 120.2
C17 C22 C21 116.8(5)
C17 C22 Ir1 114.4(4)
C21 C22 Ir1 128.8(4)
C25 C26 C27 120.4(6)
C25 C26 H26 119.8
C27 C26 H26 119.8
C18 C19 C20 120.2(6)
C18 C19 H19 119.9
C20 C19 H19 119.9
C9 C8 C7 120.5(6)
C9 C8 H8 119.7
C7 C8 H8 119.7
C23 N3 C27 120.2(5)
C23 N3 Ir1 126.1(4)
C27 N3 Ir1 113.4(3)
C6 C7 C8 119.0(10)
C6 C7 H7 120.5
C8 C7 H7 120.5
C20 C21 C22 121.0(7)
C20 C21 H21 119.5
C22 C21 H21 119.5

loop_
_geom_bond_atom_site_label_1
_geom_bond_atom_site_label_2
_geom_bond_distance
Ir1 C22 2.018(5)
Ir1 C11 2.020(6)
Ir1 N2 2.051(4)
Ir1 N1 2.053(4)
Ir1 N4 2.116(5)
Ir1 N3 2.139(4)
C13 C14 1.362(9)
C13 C12 1.379(8)
C13 H13 0.9300
C11 C10 1.397(8)
C11 C6 1.414(10)
C15 C14 1.355(9)
C15 C16 1.409(8)
C15 H15 0.9300
C20 C19 1.374(11)
C20 C21 1.392(9)
C20 H20 0.9300
C23 N3 1.345(7)
C23 C24 1.374(8)
C23 H23 0.9300
N2 C12 1.339(7)
N2 C16 1.360(7)
C17 C18 1.392(8)
C17 C22 1.407(7)
C17 C16 1.454(8)
C5 N1 1.348(7)
C5 C4 1.397(8)
C5 C6 1.449(13)
C27 N3 1.363(7)
C27 C26 1.392(9)
C27 C28 1.420(8)
C1 N1 1.337(7)
C1 C2 1.379(8)
C1 H1 0.9300
C12 H12 0.9300
N4 O1 1.289(6)
N4 C28 1.316(8)
C24 C25 1.374(10)
C24 H24 0.9300
C6 C7 1.399(8)
C14 H14 0.9300
C3 C4 1.362(9)
C3 C2 1.365(9)
C3 H3 0.9300
C2 H2 0.9300
C18 C19 1.362(9)
C18 H18 0.9300
C4 H4 0.9300
C28 H28 0.9300
C10 C9 1.384(9)
C10 H10 0.9300
C9 C8 1.357(10)
C9 H9 0.9300
C25 C26 1.372(10)
C25 H25 0.9300
C22 C21 1.408(8)
C26 H26 0.9300
C19 H19 0.9300
C8 C7 1.399(16)
C8 H8 0.9300
C7 H7 0.9300
C21 H21 0.9300

loop_
_geom_hbond_atom_site_label_D
_geom_hbond_atom_site_label_H
_geom_hbond_atom_site_label_A
_geom_hbond_site_symmetry_A
_geom_hbond_distance_DH
_geom_hbond_distance_HA
_geom_hbond_distance_DA
_geom_hbond_angle_DHA
C7 H7 O1 1_556 0.93 2.35 3.235(10) 159
C15 H15 O1 2_645 0.93 2.37 3.239(9) 155
C3 H3 Cg1 2_656 0.93 2.74 3.604(7) 155
C8 H8 Cg2 1_556 0.93 2.69 3.606(7) 170
C13 H13 Cg3 2_545 0.93 2.71 3.538(9) 148

loop_
_geom_torsion_atom_site_label_1
_geom_torsion_atom_site_label_2
_geom_torsion_atom_site_label_3
_geom_torsion_atom_site_label_4
_geom_torsion
C22 Ir1 C11 C10 -84.3(6)
N2 Ir1 C11 C10 -4.2(6)
N1 Ir1 C11 C10 -178.9(6)
N3 Ir1 C11 C10 90.4(6)
C22 Ir1 C11 C6 96.7(4)
N2 Ir1 C11 C6 176.8(4)
N1 Ir1 C11 C6 2.1(4)
N3 Ir1 C11 C6 -88.6(4)
C22 Ir1 N2 C12 -179.1(5)
C11 Ir1 N2 C12 93.6(5)
N4 Ir1 N2 C12 -79.4(5)
N3 Ir1 N2 C12 -2.3(5)
C22 Ir1 N2 C16 1.6(4)
C11 Ir1 N2 C16 -85.7(4)
N4 Ir1 N2 C16 101.3(4)
N3 Ir1 N2 C16 178.4(4)
C16 N2 C12 C13 -1.2(9)
Ir1 N2 C12 C13 179.6(5)
C14 C13 C12 N2 1.1(10)
C22 Ir1 N4 O1 -10.4(5)
N2 Ir1 N4 O1 -90.6(4)
N1 Ir1 N4 O1 84.6(4)
N3 Ir1 N4 O1 175.4(5)
C22 Ir1 N4 C28 173.6(4)
N2 Ir1 N4 C28 93.4(4)
N1 Ir1 N4 C28 -91.4(4)
N3 Ir1 N4 C28 -0.6(4)
N3 C23 C24 C25 1.9(14)
C10 C11 C6 C7 -2.0(8)
Ir1 C11 C6 C7 177.2(4)
C10 C11 C6 C5 177.0(6)
Ir1 C11 C6 C5 -3.8(6)
N1 C5 C6 C7 -177.2(5)
C4 C5 C6 C7 2.9(9)
N1 C5 C6 C11 3.8(7)
C4 C5 C6 C11 -176.1(6)
C16 C15 C14 C13 -0.1(9)
C12 C13 C14 C15 -0.4(9)
C2 C1 N1 C5 0.3(9)
C2 C1 N1 Ir1 -175.7(4)
C4 C5 N1 C1 1.7(8)
C6 C5 N1 C1 -178.3(5)
C4 C5 N1 Ir1 178.0(5)
C6 C5 N1 Ir1 -2.0(6)
C22 Ir1 N1 C1 88.4(5)
C11 Ir1 N1 C1 176.0(5)
N4 Ir1 N1 C1 -11.5(5)
N3 Ir1 N1 C1 -88.7(5)
C22 Ir1 N1 C5 -87.7(4)
C11 Ir1 N1 C5 -0.1(4)
N4 Ir1 N1 C5 172.4(4)
N3 Ir1 N1 C5 95.1(4)
C4 C3 C2 C1 -0.2(10)
N1 C1 C2 C3 -1.1(9)
C22 C17 C18 C19 0.5(9)
C16 C17 C18 C19 -179.6(6)
C12 N2 C16 C15 0.6(7)
Ir1 N2 C16 C15 179.9(4)
C12 N2 C16 C17 -179.9(5)
Ir1 N2 C16 C17 -0.6(6)
C14 C15 C16 N2 0.0(8)
C14 C15 C16 C17 -179.4(6)
C18 C17 C16 N2 178.7(5)
C22 C17 C16 N2 -1.4(7)
C18 C17 C16 C15 -1.9(9)
C22 C17 C16 C15 178.0(5)
C2 C3 C4 C5 2.1(10)
N1 C5 C4 C3 -2.9(10)
C6 C5 C4 C3 177.1(6)
O1 N4 C28 C27 -177.4(5)
Ir1 N4 C28 C27 -1.1(7)
N3 C27 C28 N4 3.2(8)
C26 C27 C28 N4 -175.7(6)
C6 C11 C10 C9 0.4(9)
Ir1 C11 C10 C9 -178.5(5)
C11 C10 C9 C8 0.2(11)
C23 C24 C25 C26 -0.8(12)
C18 C17 C22 C21 -0.8(8)
C16 C17 C22 C21 179.3(5)
C18 C17 C22 Ir1 -177.3(4)
C16 C17 C22 Ir1 2.7(6)
C11 Ir1 C22 C17 94.2(4)
N2 Ir1 C22 C17 -2.4(4)
N1 Ir1 C22 C17 174.5(4)
N4 Ir1 C22 C17 -90.8(4)
C11 Ir1 C22 C21 -81.8(5)
N2 Ir1 C22 C21 -178.4(5)
N1 Ir1 C22 C21 -1.6(5)
N4 Ir1 C22 C21 93.2(5)
C24 C25 C26 C27 0.0(11)
N3 C27 C26 C25 -0.4(9)
C28 C27 C26 C25 178.5(6)
C17 C18 C19 C20 0.0(9)
C21 C20 C19 C18 -0.2(10)
C10 C9 C8 C7 0.7(11)
C24 C23 N3 C27 -2.3(13)
C24 C23 N3 Ir1 -175.4(7)
C26 C27 N3 C23 1.5(9)
C28 C27 N3 C23 -177.5(7)
C26 C27 N3 Ir1 175.4(4)
C28 C27 N3 Ir1 -3.5(6)
C11 Ir1 N3 C23 -10.0(6)
N2 Ir1 N3 C23 86.6(6)
N1 Ir1 N3 C23 -90.5(6)
N4 Ir1 N3 C23 175.8(6)
C11 Ir1 N3 C27 176.5(4)
N2 Ir1 N3 C27 -86.9(4)
N1 Ir1 N3 C27 96.0(4)
N4 Ir1 N3 C27 2.3(3)
C11 C6 C7 C8 2.9(8)
C5 C6 C7 C8 -176.1(6)
C9 C8 C7 C6 -2.2(10)
C19 C20 C21 C22 -0.1(10)
C17 C22 C21 C20 0.6(8)
Ir1 C22 C21 C20 176.5(5)
